data_4103127
loop_
_publ_author_name
'Meghan A. Dureen'
'Douglas W. Stephan'

_publ_section_title
;
 Reactions of Boron Amidinates with CO2 and CO and Other Small Molecules
;
_journal_name_full 'Journal of the American Chemical Society'
_journal_page_first 13559
_journal_page_last 13568
_journal_paper_doi 10.1021/ja1064153
_journal_volume 132
_journal_year 2010
_chemical_formula_sum 'C20 H15 B F10 N2 O'
_chemical_formula_weight 500.15
_chemical_name_systematic
; 
 ? 
;
_space_group_IT_number 14
_symmetry_cell_setting monoclinic
_symmetry_space_group_name_Hall '-P 2ybc'
_symmetry_space_group_name_H-M 'P 1 21/c 1'
_atom_sites_solution_hydrogens geom
_atom_sites_solution_primary direct
_atom_sites_solution_secondary difmap
_audit_creation_method SHELXL-97
_cell_angle_alpha 90.00
_cell_angle_beta 95.7690(10)
_cell_angle_gamma 90.00
_cell_formula_units_Z 4
_cell_length_a 16.1775(8)
_cell_length_b 9.8189(5)
_cell_length_c 12.9563(6)
_cell_measurement_temperature 150(2)
_cell_volume 2047.62(17)
_computing_structure_refinement 'SHELXL-97 (Sheldrick, 1997)'
_computing_structure_solution 'SHELXS-97 (Sheldrick, 1990)'
_diffrn_ambient_temperature 150(2)
_diffrn_measured_fraction_theta_full 0.999
_diffrn_measured_fraction_theta_max 0.999
_diffrn_radiation_monochromator graphite
_diffrn_radiation_source 'fine-focus sealed tube'
_diffrn_radiation_type MoK\a
_diffrn_radiation_wavelength 0.71073
_diffrn_reflns_av_R_equivalents 0.0369
_diffrn_reflns_av_sigmaI/netI 0.0214
_diffrn_reflns_limit_h_max 23
_diffrn_reflns_limit_h_min -23
_diffrn_reflns_limit_k_max 14
_diffrn_reflns_limit_k_min -14
_diffrn_reflns_limit_l_max 18
_diffrn_reflns_limit_l_min -18
_diffrn_reflns_number 49166
_diffrn_reflns_theta_full 31.39
_diffrn_reflns_theta_max 31.39
_diffrn_reflns_theta_min 2.43
_exptl_absorpt_coefficient_mu 0.163
_exptl_absorpt_correction_T_max 0.9776
_exptl_absorpt_correction_T_min 0.9408
_exptl_absorpt_correction_type multi-scan
_exptl_crystal_density_diffrn 1.622
_exptl_crystal_density_method 'not measured'
_exptl_crystal_F_000 1008
_exptl_crystal_size_max 0.38
_exptl_crystal_size_mid 0.27
_exptl_crystal_size_min 0.14
_refine_diff_density_max 0.437
_refine_diff_density_min -0.251
_refine_diff_density_rms 0.049
_refine_ls_extinction_method none
_refine_ls_goodness_of_fit_ref 1.026
_refine_ls_hydrogen_treatment fixed
_refine_ls_matrix_type full
_refine_ls_number_parameters 311
_refine_ls_number_reflns 6751
_refine_ls_number_restraints 0
_refine_ls_restrained_S_all 1.026
_refine_ls_R_factor_all 0.0471
_refine_ls_R_factor_gt 0.0358
_refine_ls_shift/su_max 0.000
_refine_ls_shift/su_mean 0.000
_refine_ls_structure_factor_coef Fsqd
_refine_ls_weighting_details 'calc w=1/[\s^2^(Fo^2^)+(0.0480P)^2^+0.7028P] where P=(Fo^2^+2Fc^2^)/3'
_refine_ls_weighting_scheme calc
_refine_ls_wR_factor_gt 0.0929
_refine_ls_wR_factor_ref 0.1005
_reflns_number_gt 5485
_reflns_number_total 6751
_reflns_threshold_expression >2sigma(I)
_cod_data_source_file ja1064153_si_001_05.cif
_cod_data_source_block (HC(iPrN)2(CO)B(C6F5)2
_cod_database_code 4103127

loop_
_symmetry_equiv_pos_as_xyz
'x, y, z'
'-x, y+1/2, -z+1/2'
'-x, -y, -z'
'x, -y-1/2, z-1/2'

loop_
_atom_site_label
_atom_site_type_symbol
_atom_site_fract_x
_atom_site_fract_y
_atom_site_fract_z
_atom_site_U_iso_or_equiv
_atom_site_adp_type
_atom_site_occupancy
_atom_site_symmetry_multiplicity
_atom_site_calc_flag
_atom_site_refinement_flags
F1 F 0.17544(4) -0.21532(6) 0.22840(5) 0.02415(14) Uani 1 1 d .
F2 F 0.02668(5) -0.25717(8) 0.12921(6) 0.03432(17) Uani 1 1 d .
F3 F -0.07964(4) -0.04469(10) 0.08213(6) 0.03862(19) Uani 1 1 d .
F4 F -0.03039(5) 0.21369(9) 0.13674(6) 0.03744(19) Uani 1 1 d .
F5 F 0.11975(4) 0.25819(7) 0.23783(6) 0.02711(15) Uani 1 1 d .
F6 F 0.39354(4) -0.01467(7) 0.44700(5) 0.02424(14) Uani 1 1 d .
F7 F 0.51434(4) -0.18780(9) 0.41424(6) 0.03421(17) Uani 1 1 d .
F8 F 0.51714(5) -0.31320(8) 0.22666(7) 0.03915(19) Uani 1 1 d .
F9 F 0.39835(5) -0.25168(9) 0.06979(6) 0.03770(19) Uani 1 1 d .
F10 F 0.27498(4) -0.08104(7) 0.10085(5) 0.02533(14) Uani 1 1 d .
O1 O 0.30039(5) 0.24182(8) 0.16288(5) 0.02119(15) Uani 1 1 d .
N1 N 0.30294(5) 0.28812(8) 0.33729(6) 0.01681(16) Uani 1 1 d .
N2 N 0.24367(5) 0.10711(8) 0.40699(6) 0.01527(15) Uani 1 1 d .
C1 C 0.28463(6) 0.20440(10) 0.24828(7) 0.01563(17) Uani 1 1 d .
C2 C 0.27517(6) 0.22801(10) 0.42149(7) 0.01679(17) Uani 1 1 d .
H2 H 0.2786 0.2718 0.4872 0.020 Uiso 1 1 calc R
C3 C 0.20823(7) 0.03634(10) 0.49445(7) 0.01926(19) Uani 1 1 d .
H3 H 0.2434 0.0591 0.5601 0.023 Uiso 1 1 calc R
C4 C 0.20860(7) -0.11723(11) 0.48086(9) 0.0253(2) Uani 1 1 d .
H4A H 0.1725 -0.1420 0.4184 0.038 Uiso 1 1 calc R
H4B H 0.1881 -0.1606 0.5415 0.038 Uiso 1 1 calc R
H4C H 0.2654 -0.1482 0.4740 0.038 Uiso 1 1 calc R
C5 C 0.12057(9) 0.08813(15) 0.50387(12) 0.0385(3) Uani 1 1 d .
H5A H 0.1215 0.1875 0.5108 0.058 Uiso 1 1 calc R
H5B H 0.0994 0.0476 0.5652 0.058 Uiso 1 1 calc R
H5C H 0.0843 0.0626 0.4417 0.058 Uiso 1 1 calc R
C6 C 0.33984(7) 0.42546(10) 0.33437(8) 0.01966(19) Uani 1 1 d .
H6 H 0.3683 0.4320 0.2695 0.024 Uiso 1 1 calc R
C7 C 0.40560(7) 0.44614(12) 0.42582(9) 0.0266(2) Uani 1 1 d .
H7A H 0.3790 0.4469 0.4905 0.040 Uiso 1 1 calc R
H7B H 0.4340 0.5331 0.4179 0.040 Uiso 1 1 calc R
H7C H 0.4461 0.3717 0.4278 0.040 Uiso 1 1 calc R
C8 C 0.27240(8) 0.53397(12) 0.32852(11) 0.0310(3) Uani 1 1 d .
H8A H 0.2324 0.5170 0.2680 0.046 Uiso 1 1 calc R
H8B H 0.2976 0.6240 0.3222 0.046 Uiso 1 1 calc R
H8C H 0.2438 0.5309 0.3917 0.046 Uiso 1 1 calc R
C9 C 0.15685(6) 0.02487(10) 0.23487(7) 0.01622(17) Uani 1 1 d .
C10 C 0.12768(6) -0.10450(10) 0.20625(8) 0.01857(18) Uani 1 1 d .
C11 C 0.04978(7) -0.12942(12) 0.15542(8) 0.0234(2) Uani 1 1 d .
C12 C -0.00397(7) -0.02240(14) 0.13179(9) 0.0264(2) Uani 1 1 d .
C13 C 0.02103(7) 0.10828(13) 0.15949(8) 0.0249(2) Uani 1 1 d .
C14 C 0.09960(6) 0.12862(11) 0.21042(8) 0.02004(19) Uani 1 1 d .
C15 C 0.32363(6) -0.04695(10) 0.27799(7) 0.01572(17) Uani 1 1 d .
C16 C 0.38912(6) -0.07511(10) 0.35324(8) 0.01794(18) Uani 1 1 d .
C17 C 0.45393(6) -0.16348(11) 0.33810(9) 0.0227(2) Uani 1 1 d .
C18 C 0.45600(7) -0.22579(11) 0.24289(10) 0.0258(2) Uani 1 1 d .
C19 C 0.39502(7) -0.19573(12) 0.16378(9) 0.0244(2) Uani 1 1 d .
C20 C 0.33159(6) -0.10767(11) 0.18234(8) 0.01910(18) Uani 1 1 d .
B1 B 0.24866(7) 0.06145(11) 0.29089(8) 0.01472(18) Uani 1 1 d .

loop_
_atom_site_aniso_label
_atom_site_aniso_U_11
_atom_site_aniso_U_22
_atom_site_aniso_U_33
_atom_site_aniso_U_23
_atom_site_aniso_U_13
_atom_site_aniso_U_12
F1 0.0239(3) 0.0157(3) 0.0325(3) -0.0018(2) 0.0011(3) 0.0000(2)
F2 0.0287(4) 0.0333(4) 0.0404(4) -0.0117(3) 0.0006(3) -0.0126(3)
F3 0.0180(3) 0.0602(5) 0.0359(4) -0.0032(4) -0.0062(3) -0.0033(3)
F4 0.0263(4) 0.0442(5) 0.0406(4) 0.0057(3) -0.0028(3) 0.0171(3)
F5 0.0290(3) 0.0187(3) 0.0333(4) -0.0021(3) 0.0019(3) 0.0062(3)
F6 0.0238(3) 0.0310(3) 0.0169(3) -0.0004(2) -0.0026(2) 0.0022(3)
F7 0.0217(3) 0.0427(4) 0.0372(4) 0.0097(3) -0.0022(3) 0.0098(3)
F8 0.0259(4) 0.0330(4) 0.0600(5) -0.0072(4) 0.0115(3) 0.0119(3)
F9 0.0321(4) 0.0440(5) 0.0385(4) -0.0246(4) 0.0105(3) 0.0006(3)
F10 0.0242(3) 0.0349(4) 0.0166(3) -0.0064(2) 0.0002(2) 0.0009(3)
O1 0.0287(4) 0.0222(4) 0.0128(3) 0.0028(3) 0.0027(3) -0.0010(3)
N1 0.0235(4) 0.0135(3) 0.0132(3) -0.0003(3) 0.0012(3) -0.0020(3)
N2 0.0196(4) 0.0147(3) 0.0116(3) 0.0012(3) 0.0022(3) 0.0005(3)
C1 0.0183(4) 0.0153(4) 0.0130(4) -0.0003(3) 0.0002(3) 0.0016(3)
C2 0.0223(4) 0.0156(4) 0.0123(4) -0.0005(3) 0.0013(3) 0.0012(3)
C3 0.0250(5) 0.0196(4) 0.0135(4) 0.0032(3) 0.0039(3) -0.0017(4)
C4 0.0295(5) 0.0193(5) 0.0279(5) 0.0066(4) 0.0079(4) -0.0014(4)
C5 0.0400(7) 0.0361(7) 0.0439(7) 0.0130(6) 0.0266(6) 0.0129(6)
C6 0.0235(5) 0.0148(4) 0.0204(4) 0.0008(3) 0.0006(4) -0.0036(3)
C7 0.0252(5) 0.0241(5) 0.0292(5) -0.0032(4) -0.0037(4) -0.0039(4)
C8 0.0312(6) 0.0173(5) 0.0428(7) 0.0027(5) -0.0047(5) 0.0025(4)
C9 0.0172(4) 0.0178(4) 0.0138(4) -0.0007(3) 0.0021(3) 0.0010(3)
C10 0.0181(4) 0.0195(4) 0.0182(4) -0.0012(3) 0.0022(3) 0.0003(3)
C11 0.0211(5) 0.0276(5) 0.0214(5) -0.0046(4) 0.0025(4) -0.0060(4)
C12 0.0162(4) 0.0417(7) 0.0209(5) -0.0015(4) -0.0005(4) -0.0013(4)
C13 0.0193(5) 0.0334(6) 0.0219(5) 0.0025(4) 0.0012(4) 0.0083(4)
C14 0.0208(4) 0.0208(5) 0.0186(4) -0.0006(4) 0.0024(3) 0.0033(4)
C15 0.0170(4) 0.0139(4) 0.0164(4) 0.0004(3) 0.0025(3) -0.0012(3)
C16 0.0180(4) 0.0171(4) 0.0188(4) 0.0016(3) 0.0021(3) -0.0004(3)
C17 0.0162(4) 0.0222(5) 0.0297(5) 0.0056(4) 0.0022(4) 0.0014(4)
C18 0.0189(5) 0.0195(5) 0.0404(6) -0.0019(4) 0.0092(4) 0.0030(4)
C19 0.0221(5) 0.0231(5) 0.0291(5) -0.0095(4) 0.0084(4) -0.0021(4)
C20 0.0183(4) 0.0196(4) 0.0195(4) -0.0031(3) 0.0025(3) -0.0010(3)
B1 0.0181(4) 0.0145(4) 0.0115(4) 0.0000(3) 0.0010(3) 0.0005(4)

loop_
_atom_type_symbol
_atom_type_description
_atom_type_scat_dispersion_real
_atom_type_scat_dispersion_imag
_atom_type_scat_source
C C 0.0033 0.0016 'International Tables Vol C Tables 4.2.6.8 and 6.1.1.4'
H H 0.0000 0.0000 'International Tables Vol C Tables 4.2.6.8 and 6.1.1.4'
B B 0.0013 0.0007 'International Tables Vol C Tables 4.2.6.8 and 6.1.1.4'
N N 0.0061 0.0033 'International Tables Vol C Tables 4.2.6.8 and 6.1.1.4'
O O 0.0106 0.0060 'International Tables Vol C Tables 4.2.6.8 and 6.1.1.4'
F F 0.0171 0.0103 'International Tables Vol C Tables 4.2.6.8 and 6.1.1.4'

loop_
_geom_angle_atom_site_label_1
_geom_angle_atom_site_label_2
_geom_angle_atom_site_label_3
_geom_angle
C2 N1 C1 109.99(8)
C2 N1 C6 125.84(8)
C1 N1 C6 123.95(8)
C2 N2 C3 119.43(8)
C2 N2 B1 109.90(8)
C3 N2 B1 130.65(8)
O1 C1 N1 121.13(9)
O1 C1 B1 132.82(9)
N1 C1 B1 105.91(7)
N2 C2 N1 116.02(8)
N2 C3 C4 111.61(8)
N2 C3 C5 109.71(9)
C4 C3 C5 110.82(10)
N1 C6 C8 110.55(9)
N1 C6 C7 110.73(8)
C8 C6 C7 112.73(9)
C14 C9 C10 114.03(9)
C14 C9 B1 119.79(9)
C10 C9 B1 126.17(9)
F1 C10 C11 115.69(9)
F1 C10 C9 120.52(9)
C11 C10 C9 123.79(10)
F2 C11 C12 120.17(10)
F2 C11 C10 120.17(10)
C12 C11 C10 119.66(10)
F3 C12 C11 120.44(11)
F3 C12 C13 120.32(11)
C11 C12 C13 119.24(10)
F4 C13 C12 120.02(10)
F4 C13 C14 120.79(11)
C12 C13 C14 119.19(10)
F5 C14 C13 116.47(9)
F5 C14 C9 119.45(9)
C13 C14 C9 124.07(10)
C20 C15 C16 113.94(9)
C20 C15 B1 120.37(8)
C16 C15 B1 125.26(8)
F6 C16 C17 115.46(9)
F6 C16 C15 120.73(9)
C17 C16 C15 123.80(10)
F7 C17 C18 119.88(10)
F7 C17 C16 120.83(10)
C18 C17 C16 119.29(10)
F8 C18 C17 120.52(11)
F8 C18 C19 120.21(11)
C17 C18 C19 119.26(10)
F9 C19 C18 119.68(10)
F9 C19 C20 120.83(11)
C18 C19 C20 119.49(10)
F10 C20 C19 116.23(9)
F10 C20 C15 119.74(9)
C19 C20 C15 124.03(10)
N2 B1 C9 110.85(8)
N2 B1 C15 113.06(7)
C9 B1 C15 117.65(8)
N2 B1 C1 97.57(7)
C9 B1 C1 112.25(8)
C15 B1 C1 103.37(7)

loop_
_geom_bond_atom_site_label_1
_geom_bond_atom_site_label_2
_geom_bond_distance
F1 C10 1.3486(12)
F2 C11 1.3427(13)
F3 C12 1.3424(12)
F4 C13 1.3419(13)
F5 C14 1.3519(12)
F6 C16 1.3474(12)
F7 C17 1.3384(13)
F8 C18 1.3420(12)
F9 C19 1.3420(13)
F10 C20 1.3518(12)
O1 C1 1.2169(12)
N1 C2 1.3560(12)
N1 C1 1.4229(12)
N1 C6 1.4768(13)
N2 C2 1.2981(13)
N2 C3 1.4919(12)
N2 B1 1.5794(13)
C1 B1 1.6365(14)
C3 C4 1.5182(15)
C3 C5 1.5231(17)
C6 C8 1.5214(16)
C6 C7 1.5243(15)
C9 C14 1.3917(14)
C9 C10 1.3924(14)
C9 B1 1.6264(14)
C10 C11 1.3838(14)
C11 C12 1.3787(17)
C12 C13 1.3819(18)
C13 C14 1.3865(15)
C15 C20 1.3928(13)
C15 C16 1.3936(13)
C15 B1 1.6348(14)
C16 C17 1.3900(14)
C17 C18 1.3803(17)
C18 C19 1.3812(17)
C19 C20 1.3813(14)
